data_7718971
loop_
_publ_author_name
'Baig, K. Mohamed Yusuf'
'Marimuthu, Sundaramoorthy'
'Maduraiveeran, Govindhan'
'Kole, Goutam Kumar'

_publ_section_title
;
 One-dimensional nickel(II) coordination polymers of
 9-anthracenyl-4'-benzoate and bispyridyl linkers as efficient
 electrocatalysts for hydrogen and oxygen evolution reactions.
;
_journal_issue 28
_journal_name_full 'Dalton transactions (Cambridge, England : 2003)'
_journal_page_first 11025
_journal_page_last 11035
_journal_paper_doi 10.1039/d5dt00760g
_journal_volume 54
_journal_year 2025
_chemical_formula_sum 'C54 H40 N4 Ni O8'
_chemical_formula_weight 931.61
_space_group_crystal_system monoclinic
_space_group_IT_number 14
_space_group_name_Hall '-P 2ybc'
_space_group_name_H-M_alt 'P 1 21/c 1'
_atom_sites_solution_hydrogens mixed
_atom_sites_solution_primary difmap
_audit_creation_method SHELXL-2018/3
_audit_update_record
;
2025-02-18 deposited with the CCDC.	2025-06-13 downloaded from the CCDC.
;
_cell_angle_alpha 90
_cell_angle_beta 96.585(4)
_cell_angle_gamma 90
_cell_formula_units_Z 2
_cell_length_a 9.4915(11)
_cell_length_b 7.7578(9)
_cell_length_c 31.300(3)
_cell_measurement_reflns_used 9902
_cell_measurement_temperature 298(2)
_cell_measurement_theta_max 26.28
_cell_measurement_theta_min 2.65
_cell_volume 2289.5(4)
_computing_structure_refinement 'SHELXL-2018/3 (Sheldrick, 2018)'
_computing_structure_solution 'SHELXT 2018/2 (Sheldrick, 2018)'
_diffrn_ambient_temperature 298(2)
_diffrn_measured_fraction_theta_full 0.998
_diffrn_measured_fraction_theta_max 0.998
_diffrn_measurement_device_type 'Bruker D8 Quest diffractometer'
_diffrn_measurement_method '\f and \w scans'
_diffrn_radiation_type MoK\a
_diffrn_radiation_wavelength 0.71073
_diffrn_reflns_av_R_equivalents 0.0620
_diffrn_reflns_av_unetI/netI 0.0290
_diffrn_reflns_Laue_measured_fraction_full 0.998
_diffrn_reflns_Laue_measured_fraction_max 0.998
_diffrn_reflns_limit_h_max 11
_diffrn_reflns_limit_h_min -11
_diffrn_reflns_limit_k_max 9
_diffrn_reflns_limit_k_min -9
_diffrn_reflns_limit_l_max 36
_diffrn_reflns_limit_l_min -37
_diffrn_reflns_number 48588
_diffrn_reflns_point_group_measured_fraction_full 0.998
_diffrn_reflns_point_group_measured_fraction_max 0.998
_diffrn_reflns_theta_full 25.026
_diffrn_reflns_theta_max 25.026
_diffrn_reflns_theta_min 3.280
_exptl_absorpt_coefficient_mu 0.485
_exptl_absorpt_correction_T_max 0.7456
_exptl_absorpt_correction_T_min 0.5402
_exptl_absorpt_correction_type multi-scan
_exptl_absorpt_process_details 'SadAbs 2016/2 (Bruker AXS)'
_exptl_crystal_colour Green
_exptl_crystal_density_diffrn 1.351
_exptl_crystal_description Plate
_exptl_crystal_F_000 968
_exptl_crystal_size_max 0.320
_exptl_crystal_size_mid 0.204
_exptl_crystal_size_min 0.052
_refine_diff_density_max 0.393
_refine_diff_density_min -0.345
_refine_diff_density_rms 0.071
_refine_ls_extinction_method none
_refine_ls_goodness_of_fit_ref 1.177
_refine_ls_hydrogen_treatment mixed
_refine_ls_matrix_type full
_refine_ls_number_parameters 312
_refine_ls_number_reflns 4044
_refine_ls_number_restraints 3
_refine_ls_restrained_S_all 1.176
_refine_ls_R_factor_all 0.0629
_refine_ls_R_factor_gt 0.0567
_refine_ls_shift/su_max 0.000
_refine_ls_shift/su_mean 0.000
_refine_ls_structure_factor_coef Fsqd
_refine_ls_weighting_details 'w=1/[\s^2^(Fo^2^)+(0.0579P)^2^+2.2266P] where P=(Fo^2^+2Fc^2^)/3'
_refine_ls_weighting_scheme calc
_refine_ls_wR_factor_gt 0.1353
_refine_ls_wR_factor_ref 0.1389
_reflns_Friedel_coverage 0.000
_reflns_number_gt 3671
_reflns_number_total 4044
_reflns_threshold_expression 'I > 2\s(I)'
_cod_data_source_file d5dt00760g2.cif
_cod_data_source_block YB106F
_cod_depositor_comments 'Adding full bibliography for 7718970--7718972.cif.'
_cod_original_sg_symbol_H-M 'P 21/c'
_cod_database_code 7718971
_shelx_shelxl_version_number 2018/3
_shelx_space_group_comment
;
The symmetry employed for this shelxl refinement is uniquely defined
by the following loop, which should always be used as a source of
symmetry information in preference to the above space-group names.
They are only intended as comments.
;
_shelx_estimated_absorpt_t_min 0.860
_shelx_estimated_absorpt_t_max 0.975

loop_
_space_group_symop_operation_xyz
'x, y, z'
'-x, y+1/2, -z+1/2'
'-x, -y, -z'
'x, -y-1/2, z-1/2'

loop_
_atom_site_label
_atom_site_type_symbol
_atom_site_fract_x
_atom_site_fract_y
_atom_site_fract_z
_atom_site_U_iso_or_equiv
_atom_site_adp_type
_atom_site_occupancy
_atom_site_site_symmetry_order
_atom_site_calc_flag
_atom_site_refinement_flags_posn
_atom_site_refinement_flags_adp
_atom_site_refinement_flags_occupancy
_atom_site_disorder_assembly
_atom_site_disorder_group
Ni1 Ni 1.000000 0.000000 0.500000 0.02904(17) Uani 1 2 d S . P . .
N1 N 0.7860(3) 0.0070(3) 0.47132(8) 0.0376(6) Uani 1 1 d . . . . .
O1 O 0.9469(2) 0.1302(3) 0.55220(6) 0.0359(5) Uani 1 1 d . . . . .
C1 C 0.8804(3) 0.0768(4) 0.58216(9) 0.0330(6) Uani 1 1 d . . . . .
O3 O 1.0325(2) 0.2390(3) 0.47115(7) 0.0412(5) Uani 1 1 d D . . . .
H3B H 1.082(4) 0.334(4) 0.4854(12) 0.102(17) Uiso 1 1 d D . . . .
H3A H 1.084(3) 0.212(5) 0.4476(8) 0.081(14) Uiso 1 1 d D . . . .
C19 C 0.9337(5) 0.6923(7) 0.76752(16) 0.0875(15) Uani 1 1 d . . . . .
H19 H 1.023623 0.649203 0.776550 0.105 Uiso 1 1 calc R U . . .
C18 C 0.8764(6) 0.8209(8) 0.79152(17) 0.0947(17) Uani 1 1 d . . . . .
H18 H 0.927052 0.860712 0.816795 0.114 Uiso 1 1 calc R U . . .
C17 C 0.7476(6) 0.8873(6) 0.77803(15) 0.0849(15) Uani 1 1 d . . . . .
H17 H 0.712442 0.976699 0.793525 0.102 Uiso 1 1 calc R U . . .
C16 C 0.6639(5) 0.8233(5) 0.74041(12) 0.0608(10) Uani 1 1 d . . . . .
C15 C 0.5287(5) 0.8834(5) 0.72718(13) 0.0673(11) Uani 1 1 d . . . . .
H15 H 0.492501 0.973400 0.742234 0.081 Uiso 1 1 calc R U . . .
C14 C 0.4464(4) 0.8143(5) 0.69256(13) 0.0605(10) Uani 1 1 d . . . . .
C13 C 0.3030(6) 0.8683(7) 0.68002(17) 0.0868(15) Uani 1 1 d . . . . .
H13 H 0.265629 0.957601 0.695042 0.104 Uiso 1 1 calc R U . . .
C12 C 0.2215(6) 0.7946(8) 0.64754(19) 0.0931(17) Uani 1 1 d . . . . .
H12 H 0.128943 0.832928 0.640435 0.112 Uiso 1 1 calc R U . . .
C11 C 0.2748(5) 0.6572(7) 0.62352(14) 0.0810(14) Uani 1 1 d . . . . .
H11 H 0.216697 0.605737 0.601158 0.097 Uiso 1 1 calc R U . . .
C10 C 0.4110(4) 0.6016(5) 0.63345(12) 0.0599(10) Uani 1 1 d . . . . .
H10 H 0.445591 0.514048 0.617239 0.072 Uiso 1 1 calc R U . . .
C9 C 0.5013(4) 0.6755(4) 0.66826(10) 0.0475(8) Uani 1 1 d . . . . .
C8 C 0.6396(3) 0.6168(4) 0.68076(10) 0.0426(8) Uani 1 1 d . . . . .
C7 C 0.8362(4) 0.3885(4) 0.59902(10) 0.0469(8) Uani 1 1 d . . . . .
H7 H 0.886510 0.418322 0.576292 0.056 Uiso 1 1 calc R U . . .
C6 C 0.7780(4) 0.5169(4) 0.62209(11) 0.0516(9) Uani 1 1 d . . . . .
H6 H 0.789803 0.631991 0.614955 0.062 Uiso 1 1 calc R U . . .
C5 C 0.7014(3) 0.4740(4) 0.65608(10) 0.0409(7) Uani 1 1 d . . . . .
C4 C 0.6882(4) 0.3026(4) 0.66672(10) 0.0456(8) Uani 1 1 d . . . . .
H4 H 0.638880 0.272951 0.689670 0.055 Uiso 1 1 calc R U . . .
C3 C 0.7473(3) 0.1740(4) 0.64374(10) 0.0397(7) Uani 1 1 d . . . . .
H3 H 0.737645 0.059189 0.651449 0.048 Uiso 1 1 calc R U . . .
O2 O 0.8553(3) -0.0769(3) 0.59031(8) 0.0533(6) Uani 1 1 d . . . . .
O4 O 1.1652(4) 0.4858(4) 0.52360(14) 0.0947(11) Uani 1 1 d . . . . .
N2 N 0.5463(3) 0.4339(4) 0.49514(10) 0.0473(7) Uani 1 1 d . . . . .
C2 C 0.8210(3) 0.2155(4) 0.60920(9) 0.0329(6) Uani 1 1 d . . . . .
C27 C 0.4842(3) 0.3082(4) 0.47553(11) 0.0442(8) Uani 1 1 d . . . . .
H27 H 0.386155 0.310649 0.468810 0.053 Uiso 1 1 calc R U . . .
C26 C 0.7318(3) -0.1022(4) 0.44047(11) 0.0481(8) Uani 1 1 d . . . . .
H26 H 0.789067 -0.190105 0.431989 0.058 Uiso 1 1 calc R U . . .
C25 C 0.5946(4) -0.0892(5) 0.42085(13) 0.0585(10) Uani 1 1 d . . . . .
H25 H 0.559653 -0.169103 0.400165 0.070 Uiso 1 1 calc R U . . .
C24 C 0.5098(3) 0.0437(4) 0.43222(12) 0.0496(8) Uani 1 1 d . . . . .
H24 H 0.417222 0.055250 0.419118 0.060 Uiso 1 1 calc R U . . .
C23 C 0.5643(3) 0.1587(4) 0.46327(10) 0.0393(7) Uani 1 1 d . . . . .
C22 C 0.7025(3) 0.1331(4) 0.48228(10) 0.0370(7) Uani 1 1 d . . . . .
H22 H 0.738603 0.208529 0.503901 0.044 Uiso 1 1 calc R U . . .
C21 C 0.7218(4) 0.6882(5) 0.71672(11) 0.0502(9) Uani 1 1 d . . . . .
C20 C 0.8604(4) 0.6299(6) 0.73145(13) 0.0667(11) Uani 1 1 d . . . . .
H20 H 0.901931 0.546077 0.715741 0.080 Uiso 1 1 calc R U . . .

loop_
_atom_site_aniso_label
_atom_site_aniso_U_11
_atom_site_aniso_U_22
_atom_site_aniso_U_33
_atom_site_aniso_U_23
_atom_site_aniso_U_13
_atom_site_aniso_U_12
Ni1 0.0284(3) 0.0227(3) 0.0369(3) -0.0045(2) 0.00770(19) 0.0081(2)
N1 0.0354(13) 0.0307(13) 0.0469(14) -0.0018(11) 0.0060(11) 0.0099(11)
O1 0.0388(11) 0.0323(11) 0.0388(11) -0.0086(9) 0.0137(9) 0.0039(9)
C1 0.0310(14) 0.0355(16) 0.0328(15) -0.0026(12) 0.0047(12) 0.0050(12)
O3 0.0531(13) 0.0250(11) 0.0473(13) -0.0017(9) 0.0131(10) 0.0031(10)
C19 0.064(3) 0.112(4) 0.086(3) -0.027(3) 0.007(2) -0.024(3)
C18 0.084(3) 0.119(4) 0.083(3) -0.042(3) 0.016(3) -0.042(3)
C17 0.104(4) 0.079(3) 0.078(3) -0.045(3) 0.037(3) -0.030(3)
C16 0.079(3) 0.049(2) 0.061(2) -0.0192(18) 0.033(2) -0.012(2)
C15 0.091(3) 0.051(2) 0.067(3) -0.015(2) 0.037(2) 0.010(2)
C14 0.072(3) 0.053(2) 0.062(2) 0.0103(19) 0.032(2) 0.0229(19)
C13 0.091(3) 0.091(4) 0.082(3) 0.012(3) 0.025(3) 0.049(3)
C12 0.073(3) 0.116(4) 0.092(4) 0.031(3) 0.019(3) 0.042(3)
C11 0.070(3) 0.109(4) 0.062(3) 0.025(3) 0.000(2) 0.005(3)
C10 0.069(2) 0.067(3) 0.046(2) 0.0070(18) 0.0163(18) 0.007(2)
C9 0.060(2) 0.0436(18) 0.0418(18) 0.0048(15) 0.0180(15) 0.0067(16)
C8 0.0554(19) 0.0346(17) 0.0414(17) -0.0023(14) 0.0219(15) 0.0014(14)
C7 0.062(2) 0.0369(17) 0.0466(19) 0.0002(14) 0.0282(16) 0.0034(15)
C6 0.075(2) 0.0305(17) 0.054(2) 0.0008(15) 0.0288(18) 0.0034(16)
C5 0.0488(18) 0.0343(17) 0.0415(17) -0.0061(13) 0.0140(14) 0.0035(14)
C4 0.059(2) 0.0432(18) 0.0379(17) -0.0054(14) 0.0215(15) -0.0038(16)
C3 0.0507(18) 0.0289(15) 0.0409(17) -0.0016(13) 0.0115(14) -0.0016(13)
O2 0.0723(16) 0.0305(12) 0.0628(15) -0.0006(11) 0.0325(13) 0.0066(11)
O4 0.081(2) 0.066(2) 0.133(3) 0.0040(19) -0.005(2) -0.0021(17)
N2 0.0307(13) 0.0405(15) 0.0704(19) -0.0036(14) 0.0042(13) 0.0158(12)
C2 0.0332(15) 0.0322(15) 0.0339(15) -0.0042(12) 0.0065(12) 0.0020(12)
C27 0.0290(15) 0.0465(19) 0.057(2) 0.0017(16) 0.0030(13) 0.0140(14)
C26 0.0438(18) 0.0343(18) 0.066(2) -0.0102(16) 0.0038(16) 0.0070(14)
C25 0.051(2) 0.043(2) 0.077(3) -0.0190(18) -0.0064(18) -0.0030(17)
C24 0.0357(17) 0.0415(19) 0.070(2) -0.0001(16) -0.0023(15) 0.0008(14)
C23 0.0319(15) 0.0375(17) 0.0489(17) 0.0048(14) 0.0060(13) 0.0085(13)
C22 0.0343(15) 0.0338(16) 0.0427(16) -0.0013(13) 0.0038(12) 0.0082(13)
C21 0.060(2) 0.0452(19) 0.0498(19) -0.0113(16) 0.0244(16) -0.0101(17)
C20 0.057(2) 0.073(3) 0.072(3) -0.023(2) 0.0126(19) -0.007(2)

loop_
_atom_type_symbol
_atom_type_description
_atom_type_scat_dispersion_real
_atom_type_scat_dispersion_imag
_atom_type_scat_source
C C 0.0033 0.0016 'International Tables Vol C Tables 4.2.6.8 and 6.1.1.4'
H H 0.0000 0.0000 'International Tables Vol C Tables 4.2.6.8 and 6.1.1.4'
N N 0.0061 0.0033 'International Tables Vol C Tables 4.2.6.8 and 6.1.1.4'
O O 0.0106 0.0060 'International Tables Vol C Tables 4.2.6.8 and 6.1.1.4'
Ni Ni 0.3393 1.1124 'International Tables Vol C Tables 4.2.6.8 and 6.1.1.4'

loop_
_geom_angle_atom_site_label_1
_geom_angle_atom_site_label_2
_geom_angle_atom_site_label_3
_geom_angle
_geom_angle_site_symmetry_1
_geom_angle_site_symmetry_3
_geom_angle_publ_flag
O1 Ni1 O1 180.0 . 3_756 ?
O1 Ni1 O3 88.22(8) . . ?
O1 Ni1 O3 91.78(8) 3_756 . ?
O1 Ni1 O3 91.78(8) . 3_756 ?
O1 Ni1 O3 88.22(8) 3_756 3_756 ?
O3 Ni1 O3 180.0 . 3_756 ?
O1 Ni1 N1 90.80(9) . . ?
O1 Ni1 N1 89.20(9) 3_756 . ?
O3 Ni1 N1 88.63(9) . . ?
O3 Ni1 N1 91.37(9) 3_756 . ?
O1 Ni1 N1 89.20(9) . 3_756 ?
O1 Ni1 N1 90.80(9) 3_756 3_756 ?
O3 Ni1 N1 91.37(9) . 3_756 ?
O3 Ni1 N1 88.63(9) 3_756 3_756 ?
N1 Ni1 N1 180.00(12) . 3_756 ?
C22 N1 C26 117.4(3) . . ?
C22 N1 Ni1 118.6(2) . . ?
C26 N1 Ni1 123.8(2) . . ?
C1 O1 Ni1 128.78(19) . . ?
O2 C1 O1 126.2(3) . . ?
O2 C1 C2 118.1(2) . . ?
O1 C1 C2 115.6(3) . . ?
Ni1 O3 H3B 125(3) . . ?
Ni1 O3 H3A 105(2) . . ?
H3B O3 H3A 105.1(8) . . ?
C20 C19 C18 120.8(5) . . ?
C20 C19 H19 119.6 . . ?
C18 C19 H19 119.6 . . ?
C17 C18 C19 120.0(5) . . ?
C17 C18 H18 120.0 . . ?
C19 C18 H18 120.0 . . ?
C18 C17 C16 121.5(4) . . ?
C18 C17 H17 119.2 . . ?
C16 C17 H17 119.2 . . ?
C15 C16 C21 119.4(4) . . ?
C15 C16 C17 122.6(4) . . ?
C21 C16 C17 118.1(4) . . ?
C14 C15 C16 122.0(3) . . ?
C14 C15 H15 119.0 . . ?
C16 C15 H15 119.0 . . ?
C15 C14 C13 122.6(4) . . ?
C15 C14 C9 120.0(4) . . ?
C13 C14 C9 117.4(4) . . ?
C12 C13 C14 122.1(4) . . ?
C12 C13 H13 118.9 . . ?
C14 C13 H13 118.9 . . ?
C13 C12 C11 120.8(4) . . ?
C13 C12 H12 119.6 . . ?
C11 C12 H12 119.6 . . ?
C10 C11 C12 119.9(5) . . ?
C10 C11 H11 120.0 . . ?
C12 C11 H11 120.0 . . ?
C11 C10 C9 121.2(4) . . ?
C11 C10 H10 119.4 . . ?
C9 C10 H10 119.4 . . ?
C8 C9 C10 123.0(3) . . ?
C8 C9 C14 118.4(3) . . ?
C10 C9 C14 118.6(3) . . ?
C9 C8 C21 120.7(3) . . ?
C9 C8 C5 120.1(3) . . ?
C21 C8 C5 119.1(3) . . ?
C6 C7 C2 121.1(3) . . ?
C6 C7 H7 119.4 . . ?
C2 C7 H7 119.4 . . ?
C7 C6 C5 120.0(3) . . ?
C7 C6 H6 120.0 . . ?
C5 C6 H6 120.0 . . ?
C4 C5 C6 118.9(3) . . ?
C4 C5 C8 122.2(3) . . ?
C6 C5 C8 118.8(3) . . ?
C5 C4 C3 121.0(3) . . ?
C5 C4 H4 119.5 . . ?
C3 C4 H4 119.5 . . ?
C4 C3 C2 120.4(3) . . ?
C4 C3 H3 119.8 . . ?
C2 C3 H3 119.8 . . ?
C27 N2 N2 113.5(3) . 3_666 ?
C3 C2 C7 118.4(3) . . ?
C3 C2 C1 121.4(3) . . ?
C7 C2 C1 120.1(3) . . ?
N2 C27 C23 120.8(3) . . ?
N2 C27 H27 119.6 . . ?
C23 C27 H27 119.6 . . ?
N1 C26 C25 122.6(3) . . ?
N1 C26 H26 118.7 . . ?
C25 C26 H26 118.7 . . ?
C26 C25 C24 119.3(3) . . ?
C26 C25 H25 120.3 . . ?
C24 C25 H25 120.3 . . ?
C23 C24 C25 118.9(3) . . ?
C23 C24 H24 120.6 . . ?
C25 C24 H24 120.6 . . ?
C24 C23 C22 118.0(3) . . ?
C24 C23 C27 122.3(3) . . ?
C22 C23 C27 119.7(3) . . ?
N1 C22 C23 123.8(3) . . ?
N1 C22 H22 118.1 . . ?
C23 C22 H22 118.1 . . ?
C8 C21 C20 122.9(3) . . ?
C8 C21 C16 119.5(3) . . ?
C20 C21 C16 117.6(3) . . ?
C19 C20 C21 122.0(4) . . ?
C19 C20 H20 119.0 . . ?
C21 C20 H20 119.0 . . ?

loop_
_geom_bond_atom_site_label_1
_geom_bond_atom_site_label_2
_geom_bond_distance
_geom_bond_site_symmetry_2
_geom_bond_publ_flag
Ni1 O1 2.0329(18) . ?
Ni1 O1 2.0329(18) 3_756 ?
Ni1 O3 2.100(2) . ?
Ni1 O3 2.100(2) 3_756 ?
Ni1 N1 2.126(2) . ?
Ni1 N1 2.126(2) 3_756 ?
N1 C22 1.328(4) . ?
N1 C26 1.342(4) . ?
O1 C1 1.259(3) . ?
C1 O2 1.248(4) . ?
C1 C2 1.517(4) . ?
O3 H3B 0.957(5) . ?
O3 H3A 0.954(5) . ?
C19 C20 1.346(6) . ?
C19 C18 1.396(7) . ?
C19 H19 0.9300 . ?
C18 C17 1.349(7) . ?
C18 H18 0.9300 . ?
C17 C16 1.432(6) . ?
C17 H17 0.9300 . ?
C16 C15 1.383(6) . ?
C16 C21 1.430(5) . ?
C15 C14 1.370(6) . ?
C15 H15 0.9300 . ?
C14 C13 1.436(6) . ?
C14 C9 1.449(5) . ?
C13 C12 1.333(7) . ?
C13 H13 0.9300 . ?
C12 C11 1.430(7) . ?
C12 H12 0.9300 . ?
C11 C10 1.364(6) . ?
C11 H11 0.9300 . ?
C10 C9 1.427(5) . ?
C10 H10 0.9300 . ?
C9 C8 1.403(5) . ?
C8 C21 1.407(5) . ?
C8 C5 1.507(4) . ?
C7 C6 1.383(4) . ?
C7 C2 1.391(4) . ?
C7 H7 0.9300 . ?
C6 C5 1.396(4) . ?
C6 H6 0.9300 . ?
C5 C4 1.380(4) . ?
C4 C3 1.386(4) . ?
C4 H4 0.9300 . ?
C3 C2 1.391(4) . ?
C3 H3 0.9300 . ?
N2 C27 1.262(4) . ?
N2 N2 1.406(5) 3_666 ?
C27 C23 1.462(4) . ?
C27 H27 0.9300 . ?
C26 C25 1.378(5) . ?
C26 H26 0.9300 . ?
C25 C24 1.380(5) . ?
C25 H25 0.9300 . ?
C24 C23 1.376(5) . ?
C24 H24 0.9300 . ?
C23 C22 1.392(4) . ?
C22 H22 0.9300 . ?
C21 C20 1.417(5) . ?
C20 H20 0.9300 . ?

loop_
_geom_torsion_atom_site_label_1
_geom_torsion_atom_site_label_2
_geom_torsion_atom_site_label_3
_geom_torsion_atom_site_label_4
_geom_torsion
_geom_torsion_site_symmetry_1
_geom_torsion_site_symmetry_2
_geom_torsion_site_symmetry_3
_geom_torsion_site_symmetry_4
_geom_torsion_publ_flag
Ni1 O1 C1 O2 14.2(4) . . . . ?
Ni1 O1 C1 C2 -163.05(18) . . . . ?
C20 C19 C18 C17 -1.7(8) . . . . ?
C19 C18 C17 C16 3.0(8) . . . . ?
C18 C17 C16 C15 176.7(5) . . . . ?
C18 C17 C16 C21 -1.3(7) . . . . ?
C21 C16 C15 C14 1.7(6) . . . . ?
C17 C16 C15 C14 -176.2(4) . . . . ?
C16 C15 C14 C13 176.2(4) . . . . ?
C16 C15 C14 C9 -0.8(6) . . . . ?
C15 C14 C13 C12 -176.7(5) . . . . ?
C9 C14 C13 C12 0.4(7) . . . . ?
C14 C13 C12 C11 -0.2(8) . . . . ?
C13 C12 C11 C10 -0.8(8) . . . . ?
C12 C11 C10 C9 1.5(6) . . . . ?
C11 C10 C9 C8 177.0(4) . . . . ?
C11 C10 C9 C14 -1.3(5) . . . . ?
C15 C14 C9 C8 -0.9(5) . . . . ?
C13 C14 C9 C8 -178.0(4) . . . . ?
C15 C14 C9 C10 177.5(4) . . . . ?
C13 C14 C9 C10 0.4(5) . . . . ?
C10 C9 C8 C21 -176.7(3) . . . . ?
C14 C9 C8 C21 1.6(5) . . . . ?
C10 C9 C8 C5 2.3(5) . . . . ?
C14 C9 C8 C5 -179.3(3) . . . . ?
C2 C7 C6 C5 -0.5(6) . . . . ?
C7 C6 C5 C4 1.6(6) . . . . ?
C7 C6 C5 C8 179.7(3) . . . . ?
C9 C8 C5 C4 -90.3(4) . . . . ?
C21 C8 C5 C4 88.8(4) . . . . ?
C9 C8 C5 C6 91.6(4) . . . . ?
C21 C8 C5 C6 -89.4(4) . . . . ?
C6 C5 C4 C3 -1.2(5) . . . . ?
C8 C5 C4 C3 -179.3(3) . . . . ?
C5 C4 C3 C2 -0.3(5) . . . . ?
C4 C3 C2 C7 1.3(5) . . . . ?
C4 C3 C2 C1 -176.9(3) . . . . ?
C6 C7 C2 C3 -1.0(5) . . . . ?
C6 C7 C2 C1 177.3(3) . . . . ?
O2 C1 C2 C3 3.6(4) . . . . ?
O1 C1 C2 C3 -178.9(3) . . . . ?
O2 C1 C2 C7 -174.7(3) . . . . ?
O1 C1 C2 C7 2.8(4) . . . . ?
N2 N2 C27 C23 -179.4(3) 3_666 . . . ?
C22 N1 C26 C25 -1.1(5) . . . . ?
Ni1 N1 C26 C25 -176.5(3) . . . . ?
N1 C26 C25 C24 1.9(6) . . . . ?
C26 C25 C24 C23 -0.7(6) . . . . ?
C25 C24 C23 C22 -1.1(5) . . . . ?
C25 C24 C23 C27 176.7(3) . . . . ?
N2 C27 C23 C24 -161.4(3) . . . . ?
N2 C27 C23 C22 16.4(5) . . . . ?
C26 N1 C22 C23 -0.9(5) . . . . ?
Ni1 N1 C22 C23 174.8(2) . . . . ?
C24 C23 C22 N1 2.0(5) . . . . ?
C27 C23 C22 N1 -175.9(3) . . . . ?
C9 C8 C21 C20 178.0(3) . . . . ?
C5 C8 C21 C20 -1.1(5) . . . . ?
C9 C8 C21 C16 -0.7(5) . . . . ?
C5 C8 C21 C16 -179.8(3) . . . . ?
C15 C16 C21 C8 -1.0(5) . . . . ?
C17 C16 C21 C8 177.0(3) . . . . ?
C15 C16 C21 C20 -179.7(4) . . . . ?
C17 C16 C21 C20 -1.7(5) . . . . ?
C18 C19 C20 C21 -1.4(8) . . . . ?
C8 C21 C20 C19 -175.6(4) . . . . ?
C16 C21 C20 C19 3.1(6) . . . . ?
